data_4340879
loop_
_publ_author_name
'Liao, Jia-Ling'
'Chi, Yun'
'Liu, Shih-Hung'
'Lee, Gene-Hsiang'
'Chou, Pi-Tai'
'Huang, Hao-Xiang'
'Su, Yu-De'
'Chang, Chih-Hao'
'Lin, Jin-Sheng'
'Tseng, Meu-Rurng'

_publ_section_title
;
 Os(II) Phosphors with Near-Infrared Emission Induced by Ligand-to-Ligand
 Charge Transfer Transition.
;
_journal_issue 17
_journal_name_full 'Inorganic chemistry'
_journal_page_first 9366
_journal_page_last 9374
_journal_paper_doi 10.1021/ic501474r
_journal_volume 53
_journal_year 2014
_chemical_formula_sum 'C32 H32 F6 N8 O Os P2'
_chemical_formula_weight 910.80
_chemical_name_systematic
; 
 ? 
;
_space_group_IT_number 14
_symmetry_cell_setting monoclinic
_symmetry_space_group_name_Hall '-P 2yn'
_symmetry_space_group_name_H-M 'P 1 21/n 1'
_atom_sites_solution_hydrogens geom
_atom_sites_solution_primary direct
_atom_sites_solution_secondary difmap
_audit_creation_method SHELXL-97
_cell_angle_alpha 90.00
_cell_angle_beta 102.2503(14)
_cell_angle_gamma 90.00
_cell_formula_units_Z 4
_cell_length_a 10.3275(6)
_cell_length_b 17.2508(11)
_cell_length_c 19.5265(11)
_cell_measurement_reflns_used 3922
_cell_measurement_temperature 150(2)
_cell_measurement_theta_max 24.15
_cell_measurement_theta_min 2.34
_cell_volume 3399.6(4)
_computing_cell_refinement 'Bruker SAINT'
_computing_data_collection 'Bruker SMART'
_computing_data_reduction 'Bruker SAINT'
_computing_molecular_graphics 'Bruker SHELXTL'
_computing_publication_material 'Bruker SHELXTL'
_computing_structure_refinement 'SHELXL-97 (Sheldrick, 1997)'
_computing_structure_solution 'SHELXS-97 (Sheldrick, 1990)'
_diffrn_ambient_temperature 150(2)
_diffrn_measured_fraction_theta_full 0.998
_diffrn_measured_fraction_theta_max 0.998
_diffrn_measurement_device_type 'BRUKER SMART APEXCCD area detector'
_diffrn_measurement_method 'omega scans'
_diffrn_radiation_monochromator graphite
_diffrn_radiation_source 'fine-focus sealed tube'
_diffrn_radiation_type MoK\a
_diffrn_radiation_wavelength 0.71073
_diffrn_reflns_av_R_equivalents 0.0523
_diffrn_reflns_av_sigmaI/netI 0.0582
_diffrn_reflns_limit_h_max 13
_diffrn_reflns_limit_h_min -10
_diffrn_reflns_limit_k_max 22
_diffrn_reflns_limit_k_min -22
_diffrn_reflns_limit_l_max 23
_diffrn_reflns_limit_l_min -25
_diffrn_reflns_number 24806
_diffrn_reflns_theta_full 27.50
_diffrn_reflns_theta_max 27.50
_diffrn_reflns_theta_min 1.59
_exptl_absorpt_coefficient_mu 3.919
_exptl_absorpt_correction_T_max 0.6099
_exptl_absorpt_correction_T_min 0.4408
_exptl_absorpt_correction_type multi-scan
_exptl_crystal_colour red
_exptl_crystal_density_diffrn 1.780
_exptl_crystal_density_meas ?
_exptl_crystal_density_method 'not measured'
_exptl_crystal_description block
_exptl_crystal_F_000 1792
_exptl_crystal_size_max 0.25
_exptl_crystal_size_mid 0.16
_exptl_crystal_size_min 0.14
_refine_diff_density_max 1.152
_refine_diff_density_min -0.592
_refine_diff_density_rms 0.132
_refine_ls_extinction_method none
_refine_ls_goodness_of_fit_ref 1.018
_refine_ls_hydrogen_treatment mixed
_refine_ls_matrix_type full
_refine_ls_number_parameters 461
_refine_ls_number_reflns 7790
_refine_ls_number_restraints 3
_refine_ls_restrained_S_all 1.017
_refine_ls_R_factor_all 0.0464
_refine_ls_R_factor_gt 0.0353
_refine_ls_shift/su_max 0.006
_refine_ls_shift/su_mean 0.000
_refine_ls_structure_factor_coef Fsqd
_refine_ls_weighting_details 'calc w=1/[\s^2^(Fo^2^)+(0.0270P)^2^+0.1812P] where P=(Fo^2^+2Fc^2^)/3'
_refine_ls_weighting_scheme calc
_refine_ls_wR_factor_gt 0.0691
_refine_ls_wR_factor_ref 0.0737
_reflns_number_gt 6509
_reflns_number_total 7790
_reflns_threshold_expression >2sigma(I)
_cod_data_source_file ic501474r_si_001.cif
_cod_data_source_block 1C
_cod_depositor_comments
;
The following automatic conversions were performed:

'_symmetry_cell_setting' value 'Monoclinic' changed to 'monoclinic'
according to
/home/saulius/struct/COD-crude-data--automatic-downloads/rss-feeds/ACS/lib/dictionaries/cif_core.dic
dictionary named 'cif_core.dic' version 2.4.2 from 2011-04-26.

Automatic conversion script
Id: cif_fix_values 2281 2013-09-26 08:29:07Z andrius 

 Adding full bibliography for 4340879--4340881.cif.

The following automatic conversions were performed:

'_exptl_crystal_density_meas' value 'not_measured' was changed to '?'
- the value is perceived as not measured.

Automatic conversion script
Id: cif_fix_values 3008 2015-01-20 13:52:24Z robertas 
;
_cod_original_sg_symbol_H-M P2(1)/n
_cod_database_code 4340879

loop_
_symmetry_equiv_pos_as_xyz
'x, y, z'
'-x+1/2, y+1/2, -z+1/2'
'-x, -y, -z'
'x-1/2, -y-1/2, z-1/2'

loop_
_atom_site_label
_atom_site_type_symbol
_atom_site_fract_x
_atom_site_fract_y
_atom_site_fract_z
_atom_site_U_iso_or_equiv
_atom_site_adp_type
_atom_site_occupancy
_atom_site_symmetry_multiplicity
_atom_site_calc_flag
_atom_site_refinement_flags
Os Os 0.677105(16) 0.688173(8) 0.203497(8) 0.01542(5) Uani 1 1 d .
P1 P 0.78325(12) 0.76424(7) 0.29812(6) 0.0249(3) Uani 1 1 d .
P2 P 0.56198(10) 0.61831(6) 0.10686(5) 0.0174(2) Uani 1 1 d .
N1 N 0.6055(3) 0.61023(18) 0.27175(16) 0.0177(7) Uani 1 1 d .
N2 N 0.5027(3) 0.73814(18) 0.21640(16) 0.0175(7) Uani 1 1 d .
N3 N 0.4357(4) 0.80422(18) 0.19239(18) 0.0226(8) Uani 1 1 d .
N4 N 0.3289(3) 0.74308(19) 0.26808(18) 0.0217(8) Uani 1 1 d .
N5 N 0.8652(3) 0.64484(19) 0.19322(17) 0.0201(7) Uani 1 1 d .
N6 N 0.7323(3) 0.76130(18) 0.13159(16) 0.0168(7) Uani 1 1 d .
N7 N 0.6713(3) 0.82048(18) 0.09054(17) 0.0196(7) Uani 1 1 d .
N8 N 0.8648(4) 0.79160(19) 0.05834(17) 0.0218(8) Uani 1 1 d .
C1 C 0.6578(4) 0.5418(2) 0.2968(2) 0.0233(9) Uani 1 1 d .
H1 H 0.7345 0.5238 0.2821 0.028 Uiso 1 1 calc R
C2 C 0.6060(4) 0.4967(2) 0.3424(2) 0.0240(10) Uani 1 1 d .
H2 H 0.6467 0.4488 0.3585 0.029 Uiso 1 1 calc R
C3 C 0.4949(4) 0.5210(2) 0.3647(2) 0.0258(10) Uani 1 1 d .
H3 H 0.4598 0.4915 0.3976 0.031 Uiso 1 1 calc R
C4 C 0.4360(4) 0.5893(2) 0.3381(2) 0.0232(9) Uani 1 1 d .
H4 H 0.3575 0.6069 0.3512 0.028 Uiso 1 1 calc R
C5 C 0.4921(4) 0.6320(2) 0.2922(2) 0.0206(9) Uani 1 1 d .
C6 C 0.4372(4) 0.7040(2) 0.2603(2) 0.0189(9) Uani 1 1 d .
C7 C 0.3342(4) 0.8031(2) 0.2249(2) 0.0225(9) Uani 1 1 d .
C8 C 0.2328(4) 0.8658(2) 0.2133(2) 0.0256(10) Uani 1 1 d .
C9 C 0.9394(5) 0.5888(3) 0.2311(2) 0.0322(11) Uani 1 1 d .
H9 H 0.9047 0.5637 0.2667 0.039 Uiso 1 1 calc R
C10 C 1.0613(5) 0.5658(3) 0.2215(3) 0.0386(12) Uani 1 1 d .
H10 H 1.1077 0.5252 0.2491 0.046 Uiso 1 1 calc R
C11 C 1.1161(5) 0.6023(3) 0.1715(3) 0.0389(12) Uani 1 1 d .
H11 H 1.2002 0.5870 0.1639 0.047 Uiso 1 1 calc R
C12 C 1.0464(4) 0.6610(3) 0.1331(2) 0.0289(10) Uani 1 1 d .
H12 H 1.0820 0.6872 0.0984 0.035 Uiso 1 1 calc R
C13 C 0.9235(4) 0.6818(2) 0.1452(2) 0.0224(9) Uani 1 1 d .
C14 C 0.8456(4) 0.7456(2) 0.1107(2) 0.0196(9) Uani 1 1 d .
C15 C 0.7558(4) 0.8350(2) 0.0485(2) 0.0220(9) Uani 1 1 d .
C16 C 0.7236(5) 0.8944(3) -0.0080(2) 0.0285(10) Uani 1 1 d .
C17 C 0.9625(5) 0.7685(4) 0.3161(3) 0.0583(18) Uani 1 1 d .
H17A H 0.9940 0.8045 0.3549 0.087 Uiso 1 1 calc R
H17B H 0.9917 0.7864 0.2743 0.087 Uiso 1 1 calc R
H17C H 0.9989 0.7168 0.3291 0.087 Uiso 1 1 calc R
C18 C 0.7391(7) 0.8660(3) 0.2887(3) 0.0608(19) Uani 1 1 d .
H18A H 0.6428 0.8715 0.2818 0.091 Uiso 1 1 calc R
H18B H 0.7686 0.8875 0.2481 0.091 Uiso 1 1 calc R
H18C H 0.7822 0.8941 0.3311 0.091 Uiso 1 1 calc R
C19 C 0.7457(4) 0.7370(2) 0.3810(2) 0.0240(10) Uani 1 1 d .
C20 C 0.8118(6) 0.6772(3) 0.4206(2) 0.0386(13) Uani 1 1 d .
H20 H 0.8867 0.6541 0.4077 0.046 Uiso 1 1 calc R
C21 C 0.7684(6) 0.6501(3) 0.4804(3) 0.0476(15) Uani 1 1 d .
H21 H 0.8140 0.6092 0.5081 0.057 Uiso 1 1 calc R
C22 C 0.6580(6) 0.6842(3) 0.4978(3) 0.0447(14) Uani 1 1 d .
H22 H 0.6281 0.6662 0.5378 0.054 Uiso 1 1 calc R
C23 C 0.5927(6) 0.7422(3) 0.4593(3) 0.0451(14) Uani 1 1 d .
H23 H 0.5167 0.7642 0.4719 0.054 Uiso 1 1 calc R
C24 C 0.6355(5) 0.7697(3) 0.4018(2) 0.0362(12) Uani 1 1 d .
H24 H 0.5897 0.8115 0.3757 0.043 Uiso 1 1 calc R
C25 C 0.4167(4) 0.6684(2) 0.0573(2) 0.0289(11) Uani 1 1 d .
H25A H 0.4417 0.7207 0.0455 0.043 Uiso 1 1 calc R
H25B H 0.3491 0.6718 0.0857 0.043 Uiso 1 1 calc R
H25C H 0.3810 0.6397 0.0142 0.043 Uiso 1 1 calc R
C26 C 0.4940(4) 0.5246(2) 0.1245(2) 0.0240(10) Uani 1 1 d .
H26A H 0.4569 0.4985 0.0801 0.036 Uiso 1 1 calc R
H26B H 0.4240 0.5324 0.1508 0.036 Uiso 1 1 calc R
H26C H 0.5645 0.4926 0.1522 0.036 Uiso 1 1 calc R
C27 C 0.6598(4) 0.5964(2) 0.0417(2) 0.0182(9) Uani 1 1 d .
C28 C 0.7403(4) 0.5306(3) 0.0484(2) 0.0270(10) Uani 1 1 d .
H28 H 0.7392 0.4949 0.0853 0.032 Uiso 1 1 calc R
C29 C 0.8217(5) 0.5167(3) 0.0018(3) 0.0359(12) Uani 1 1 d .
H29 H 0.8743 0.4711 0.0061 0.043 Uiso 1 1 calc R
C30 C 0.8265(5) 0.5694(3) -0.0512(2) 0.0343(11) Uani 1 1 d .
H30 H 0.8833 0.5600 -0.0827 0.041 Uiso 1 1 calc R
C31 C 0.7491(5) 0.6352(3) -0.0584(2) 0.0307(11) Uani 1 1 d .
H31 H 0.7522 0.6712 -0.0948 0.037 Uiso 1 1 calc R
C32 C 0.6662(5) 0.6485(2) -0.0115(2) 0.0253(10) Uani 1 1 d .
H32 H 0.6133 0.6941 -0.0163 0.030 Uiso 1 1 calc R
F1 F 0.2611(3) 0.92056(14) 0.17063(14) 0.0354(6) Uani 1 1 d .
F2 F 0.2217(3) 0.90140(16) 0.27263(14) 0.0442(8) Uani 1 1 d .
F3 F 0.1116(3) 0.83968(15) 0.18420(15) 0.0380(7) Uani 1 1 d .
F4 F 0.6273(3) 0.94198(17) 0.00106(15) 0.0526(9) Uani 1 1 d .
F5 F 0.6829(3) 0.86128(16) -0.07126(13) 0.0436(7) Uani 1 1 d .
F6 F 0.8284(3) 0.93729(16) -0.01317(13) 0.0431(7) Uani 1 1 d .
O1 O 0.5360(4) 0.95756(18) 0.14749(19) 0.0401(9) Uani 1 1 d D
H1A H 0.495(5) 0.918(2) 0.157(3) 0.060 Uiso 1 1 d D
H1B H 0.578(5) 0.948(3) 0.116(2) 0.060 Uiso 1 1 d D

loop_
_atom_site_aniso_label
_atom_site_aniso_U_11
_atom_site_aniso_U_22
_atom_site_aniso_U_33
_atom_site_aniso_U_23
_atom_site_aniso_U_13
_atom_site_aniso_U_12
Os 0.01723(9) 0.01618(8) 0.01365(9) 0.00004(6) 0.00506(6) -0.00189(6)
P1 0.0322(7) 0.0268(6) 0.0163(6) -0.0024(5) 0.0064(5) -0.0133(5)
P2 0.0173(6) 0.0174(5) 0.0170(5) -0.0012(4) 0.0028(5) -0.0004(4)
N1 0.0215(19) 0.0187(16) 0.0130(17) -0.0014(13) 0.0041(15) -0.0043(14)
N2 0.0211(19) 0.0143(15) 0.0188(18) 0.0005(13) 0.0076(15) -0.0006(13)
N3 0.028(2) 0.0193(17) 0.0228(19) -0.0002(14) 0.0098(17) 0.0021(15)
N4 0.0188(19) 0.0220(17) 0.0261(19) 0.0023(15) 0.0084(16) 0.0007(14)
N5 0.0159(18) 0.0224(17) 0.0212(18) -0.0018(14) 0.0019(15) -0.0007(14)
N6 0.0186(18) 0.0172(16) 0.0142(17) -0.0017(13) 0.0027(15) -0.0045(13)
N7 0.024(2) 0.0184(17) 0.0176(18) 0.0009(14) 0.0074(16) -0.0019(14)
N8 0.025(2) 0.0248(18) 0.0184(18) -0.0001(14) 0.0122(16) -0.0037(15)
C1 0.025(2) 0.021(2) 0.025(2) -0.0032(17) 0.007(2) -0.0004(17)
C2 0.028(2) 0.019(2) 0.025(2) 0.0026(17) 0.005(2) -0.0013(18)
C3 0.031(3) 0.025(2) 0.022(2) 0.0051(18) 0.007(2) -0.0096(19)
C4 0.023(2) 0.026(2) 0.024(2) 0.0022(18) 0.013(2) -0.0053(18)
C5 0.021(2) 0.021(2) 0.020(2) 0.0000(17) 0.0051(19) -0.0044(17)
C6 0.023(2) 0.0183(19) 0.016(2) -0.0024(16) 0.0070(18) -0.0040(16)
C7 0.027(2) 0.018(2) 0.023(2) -0.0038(17) 0.008(2) -0.0013(17)
C8 0.026(2) 0.027(2) 0.028(2) -0.0001(19) 0.012(2) 0.0005(19)
C9 0.025(3) 0.038(3) 0.034(3) 0.011(2) 0.008(2) -0.002(2)
C10 0.020(3) 0.039(3) 0.055(3) 0.021(3) 0.006(2) 0.008(2)
C11 0.018(2) 0.040(3) 0.062(4) 0.003(3) 0.016(3) 0.005(2)
C12 0.021(2) 0.033(2) 0.036(3) 0.001(2) 0.015(2) -0.0004(19)
C13 0.026(2) 0.024(2) 0.017(2) -0.0019(17) 0.0026(19) -0.0010(18)
C14 0.022(2) 0.021(2) 0.018(2) -0.0064(17) 0.0083(18) -0.0030(17)
C15 0.030(3) 0.0189(19) 0.019(2) 0.0011(17) 0.008(2) -0.0032(17)
C16 0.037(3) 0.029(2) 0.022(2) 0.0047(19) 0.013(2) -0.002(2)
C17 0.035(3) 0.108(5) 0.035(3) -0.025(3) 0.013(3) -0.040(3)
C18 0.115(6) 0.022(3) 0.042(3) -0.003(2) 0.008(4) -0.020(3)
C19 0.028(3) 0.031(2) 0.013(2) -0.0065(18) 0.0044(19) -0.0112(19)
C20 0.053(4) 0.035(3) 0.026(3) 0.002(2) 0.006(3) -0.004(2)
C21 0.077(4) 0.033(3) 0.026(3) 0.004(2) -0.004(3) -0.015(3)
C22 0.059(4) 0.051(3) 0.028(3) -0.010(3) 0.020(3) -0.026(3)
C23 0.038(3) 0.067(4) 0.034(3) -0.015(3) 0.017(3) -0.009(3)
C24 0.032(3) 0.050(3) 0.027(3) -0.011(2) 0.007(2) -0.008(2)
C25 0.024(2) 0.031(2) 0.028(3) 0.0008(19) -0.003(2) 0.0078(19)
C26 0.025(2) 0.024(2) 0.024(2) -0.0030(18) 0.007(2) -0.0089(18)
C27 0.017(2) 0.024(2) 0.0128(19) -0.0093(16) 0.0030(17) -0.0026(16)
C28 0.025(2) 0.032(2) 0.024(2) -0.0014(19) 0.004(2) 0.0039(19)
C29 0.022(3) 0.047(3) 0.039(3) -0.013(2) 0.006(2) 0.007(2)
C30 0.023(3) 0.056(3) 0.026(2) -0.010(2) 0.011(2) -0.008(2)
C31 0.034(3) 0.040(3) 0.018(2) -0.001(2) 0.006(2) -0.010(2)
C32 0.031(3) 0.025(2) 0.019(2) -0.0073(18) 0.004(2) -0.0082(19)
F1 0.0316(16) 0.0261(13) 0.0520(17) 0.0107(12) 0.0165(14) 0.0061(11)
F2 0.058(2) 0.0425(17) 0.0312(15) -0.0093(13) 0.0085(15) 0.0223(14)
F3 0.0216(14) 0.0319(14) 0.0587(19) 0.0037(13) 0.0044(14) 0.0000(11)
F4 0.073(2) 0.0458(18) 0.0474(18) 0.0264(15) 0.0322(17) 0.0283(17)
F5 0.062(2) 0.0455(17) 0.0195(14) 0.0043(12) 0.0013(14) -0.0081(15)
F6 0.057(2) 0.0404(16) 0.0342(16) 0.0104(13) 0.0149(15) -0.0201(14)
O1 0.050(2) 0.0317(19) 0.045(2) -0.0052(16) 0.0246(19) -0.0046(16)

loop_
_atom_type_symbol
_atom_type_description
_atom_type_scat_dispersion_real
_atom_type_scat_dispersion_imag
_atom_type_scat_source
C C 0.0033 0.0016 'International Tables Vol C Tables 4.2.6.8 and 6.1.1.4'
H H 0.0000 0.0000 'International Tables Vol C Tables 4.2.6.8 and 6.1.1.4'
N N 0.0061 0.0033 'International Tables Vol C Tables 4.2.6.8 and 6.1.1.4'
F F 0.0171 0.0103 'International Tables Vol C Tables 4.2.6.8 and 6.1.1.4'
P P 0.1023 0.0942 'International Tables Vol C Tables 4.2.6.8 and 6.1.1.4'
Os Os -1.2165 7.6030 'International Tables Vol C Tables 4.2.6.8 and 6.1.1.4'
O O 0.0106 0.0060 'International Tables Vol C Tables 4.2.6.8 and 6.1.1.4'

loop_
_geom_angle_atom_site_label_1
_geom_angle_atom_site_label_2
_geom_angle_atom_site_label_3
_geom_angle
N6 Os N2 101.72(13)
N6 Os N5 76.14(13)
N2 Os N5 175.44(12)
N6 Os N1 175.30(12)
N2 Os N1 76.08(13)
N5 Os N1 106.35(13)
N6 Os P2 86.12(9)
N2 Os P2 90.36(9)
N5 Os P2 93.49(9)
N1 Os P2 89.72(9)
N6 Os P1 92.51(9)
N2 Os P1 86.79(9)
N5 Os P1 89.27(9)
N1 Os P1 91.52(9)
P2 Os P1 176.53(4)
C19 P1 C17 104.0(2)
C19 P1 C18 104.2(2)
C17 P1 C18 101.8(3)
C19 P1 Os 114.08(14)
C17 P1 Os 117.67(19)
C18 P1 Os 113.40(19)
C25 P2 C27 104.1(2)
C25 P2 C26 102.4(2)
C27 P2 C26 103.93(19)
C25 P2 Os 113.84(15)
C27 P2 Os 114.04(13)
C26 P2 Os 116.99(14)
C1 N1 C5 115.9(3)
C1 N1 Os 127.9(3)
C5 N1 Os 116.2(3)
C6 N2 N3 107.4(3)
C6 N2 Os 118.0(3)
N3 N2 Os 134.5(3)
C7 N3 N2 102.5(3)
C6 N4 C7 99.8(3)
C9 N5 C13 115.2(4)
C9 N5 Os 128.4(3)
C13 N5 Os 116.2(3)
C14 N6 N7 107.2(3)
C14 N6 Os 117.9(3)
N7 N6 Os 134.3(3)
C15 N7 N6 102.7(3)
C15 N8 C14 100.6(3)
N1 C1 C2 123.4(4)
C1 C2 C3 119.8(4)
C4 C3 C2 118.2(4)
C3 C4 C5 119.3(4)
N1 C5 C4 123.2(4)
N1 C5 C6 112.9(3)
C4 C5 C6 123.9(4)
N2 C6 N4 113.6(4)
N2 C6 C5 116.7(4)
N4 C6 C5 129.8(4)
N3 C7 N4 116.7(4)
N3 C7 C8 120.9(4)
N4 C7 C8 122.3(4)
F1 C8 F3 106.4(4)
F1 C8 F2 106.6(3)
F3 C8 F2 106.1(4)
F1 C8 C7 111.8(4)
F3 C8 C7 112.6(3)
F2 C8 C7 112.8(4)
N5 C9 C10 124.2(4)
C9 C10 C11 119.4(4)
C12 C11 C10 118.6(4)
C11 C12 C13 119.5(4)
N5 C13 C12 123.1(4)
N5 C13 C14 112.9(4)
C12 C13 C14 124.0(4)
N8 C14 N6 113.0(4)
N8 C14 C13 130.4(4)
N6 C14 C13 116.6(4)
N8 C15 N7 116.5(4)
N8 C15 C16 122.8(4)
N7 C15 C16 120.6(4)
F4 C16 F6 108.0(4)
F4 C16 F5 106.7(4)
F6 C16 F5 105.5(3)
F4 C16 C15 112.4(4)
F6 C16 C15 112.4(4)
F5 C16 C15 111.5(4)
C20 C19 C24 118.2(4)
C20 C19 P1 121.5(4)
C24 C19 P1 119.7(4)
C19 C20 C21 120.2(5)
C22 C21 C20 118.9(5)
C23 C22 C21 121.3(5)
C22 C23 C24 120.2(5)
C23 C24 C19 121.1(5)
C32 C27 C28 118.3(4)
C32 C27 P2 120.7(3)
C28 C27 P2 120.7(3)
C29 C28 C27 120.8(4)
C28 C29 C30 120.0(5)
C31 C30 C29 120.3(4)
C30 C31 C32 119.4(4)
C27 C32 C31 121.2(4)

loop_
_geom_bond_atom_site_label_1
_geom_bond_atom_site_label_2
_geom_bond_distance
Os N6 2.056(3)
Os N2 2.060(3)
Os N5 2.130(3)
Os N1 2.133(3)
Os P2 2.3398(10)
Os P1 2.3404(11)
P1 C19 1.805(4)
P1 C17 1.811(5)
P1 C18 1.813(5)
P2 C25 1.822(4)
P2 C27 1.823(4)
P2 C26 1.825(4)
N1 C1 1.346(5)
N1 C5 1.368(5)
N2 C6 1.335(5)
N2 N3 1.364(4)
N3 C7 1.336(5)
N4 C6 1.342(5)
N4 C7 1.344(5)
N5 C9 1.352(5)
N5 C13 1.375(5)
N6 C14 1.345(5)
N6 N7 1.367(4)
N7 C15 1.341(5)
N8 C15 1.333(5)
N8 C14 1.343(5)
C1 C2 1.374(6)
C2 C3 1.377(6)
C3 C4 1.376(6)
C4 C5 1.378(5)
C5 C6 1.451(5)
C7 C8 1.488(6)
C8 F1 1.332(5)
C8 F3 1.338(5)
C8 F2 1.339(5)
C9 C10 1.370(6)
C10 C11 1.380(7)
C11 C12 1.370(6)
C12 C13 1.386(6)
C13 C14 1.443(6)
C15 C16 1.491(6)
C16 F4 1.330(5)
C16 F6 1.333(5)
C16 F5 1.345(5)
C19 C20 1.380(6)
C19 C24 1.405(6)
C20 C21 1.415(7)
C21 C22 1.388(8)
C22 C23 1.344(8)
C23 C24 1.376(7)
C27 C32 1.387(6)
C27 C28 1.397(6)
C28 C29 1.384(6)
C29 C30 1.385(7)
C30 C31 1.379(7)
C31 C32 1.398(6)

loop_
_geom_hbond_atom_site_label_D
_geom_hbond_atom_site_label_H
_geom_hbond_atom_site_label_A
_geom_hbond_distance_DH
_geom_hbond_distance_HA
_geom_hbond_distance_DA
_geom_hbond_angle_DHA
O1 H1A N3 0.847(19) 2.21(2) 3.037(5) 166(5)
O1 H1B N7 0.839(18) 2.49(4) 3.073(5) 128(4)
O1 H1A F1 0.847(19) 2.48(4) 3.035(4) 124(4)
O1 H1B F4 0.839(18) 2.41(3) 3.206(4) 158(5)
